data_4060656
_journal_name_full Organometallics
_journal_paper_doi 10.1021/om050850t
_journal_year 2006
_chemical_formula_sum 'C11 H4 Br2 O12 Ru4'
_chemical_formula_weight 892.24
_space_group_IT_number 62
_symmetry_cell_setting orthorhombic
_symmetry_space_group_name_Hall '-P 2ac 2n'
_symmetry_space_group_name_H-M 'P n m a'
_cell_angle_alpha 90.00
_cell_angle_beta 90.00
_cell_angle_gamma 90.00
_cell_formula_units_Z 4
_cell_length_a 16.6549(12)
_cell_length_b 9.9567(7)
_cell_length_c 12.4927(9)
_cell_measurement_temperature 223(2)
_cell_volume 2071.6(3)
_diffrn_ambient_temperature 223(2)
_exptl_crystal_density_diffrn 2.861
_cod_depositor_comments
;
The following automatic conversions were performed:
'_symmetry_cell_setting' value 'Orthorhombic' changed to 'orthorhombic'
according to '/home/saulius/struct/CIF-dictionaries/cif_core.dic'
dictionary named 'cif_core.dic' version 2.4.1 from 2010-06-29.

Automatic conversion script
Id: cif_fix_enum 1527 2010-12-29 10:47:43Z saulius 
;
_cod_database_code 4060656

loop_
_symmetry_equiv_pos_as_xyz
'x, y, z'
'-x+1/2, -y, z+1/2'
'-x, y+1/2, -z'
'x+1/2, -y+1/2, -z+1/2'
'-x, -y, -z'
'x-1/2, y, -z-1/2'
'x, -y-1/2, z'
'-x-1/2, y-1/2, z-1/2'

loop_
_atom_site_label
_atom_site_type_symbol
_atom_site_fract_x
_atom_site_fract_y
_atom_site_fract_z
_atom_site_U_iso_or_equiv
_atom_site_adp_type
_atom_site_occupancy
_atom_site_symmetry_multiplicity
_atom_site_calc_flag
_atom_site_refinement_flags
_atom_site_disorder_assembly
_atom_site_disorder_group
Ru1 Ru 0.90149(3) 0.7500 0.11685(4) 0.02068(12) Uani 1 2 d S . .
Ru2 Ru 0.76472(2) 0.59427(4) -0.00394(3) 0.02071(10) Uani 1 1 d . . .
Ru3 Ru 0.64107(3) 0.7500 -0.08141(4) 0.02184(13) Uani 1 2 d S . .
Br4 Br 0.89219(3) 0.50034(5) 0.10023(4) 0.02891(13) Uani 1 1 d . . .
O5 O 0.7744(3) 0.7500 0.1163(4) 0.0209(9) Uani 1 2 d S . .
O6 O 0.8520(3) 0.7500 -0.0435(4) 0.0239(9) Uani 1 2 d S . .
O11 O 1.0806(3) 0.7500 0.0927(5) 0.0411(14) Uani 1 2 d S . .
O12 O 0.9125(4) 0.7500 0.3549(4) 0.0385(13) Uani 1 2 d S . .
O21 O 0.7685(3) 0.4171(4) -0.1957(3) 0.0477(11) Uani 1 1 d . . .
O22 O 0.6417(3) 0.4069(4) 0.0835(4) 0.0460(11) Uani 1 1 d . . .
O31 O 0.7337(3) 0.7500 -0.2936(4) 0.0395(13) Uani 1 2 d S . .
O32 O 0.5240(3) 0.9744(5) -0.1428(4) 0.0504(11) Uani 1 1 d . . .
O33 O 0.5907(4) 0.7500 0.1549(5) 0.0459(15) Uani 1 2 d S . .
C6 C 0.9053(5) 0.7500 -0.1365(7) 0.045(2) Uani 1 2 d S . .
H6A H 0.9378 0.6704 -0.1356 0.068 Uiso 0.50 1 calc PR . .
H6B H 0.9393 0.8278 -0.1340 0.068 Uiso 0.50 1 calc PR . .
H6C H 0.8739 0.7518 -0.2008 0.068 Uiso 1 2 calc SR . .
C11 C 1.0126(5) 0.7500 0.1004(6) 0.0304(15) Uani 1 2 d S . .
C12 C 0.9128(4) 0.7500 0.2652(6) 0.0264(14) Uani 1 2 d S . .
C21 C 0.7671(3) 0.4858(5) -0.1222(4) 0.0304(11) Uani 1 1 d . . .
C22 C 0.6891(3) 0.4783(5) 0.0506(4) 0.0299(10) Uani 1 1 d . . .
C31 C 0.7003(4) 0.7500 -0.2157(6) 0.0287(15) Uani 1 2 d S . .
C32 C 0.5682(3) 0.8935(5) -0.1209(4) 0.0315(11) Uani 1 1 d . . .
C33 C 0.6074(4) 0.7500 0.0686(6) 0.0279(14) Uani 1 2 d S . .
H5 H 0.756(4) 0.7500 0.171(6) 0.012(18) Uiso 1 2 d S . .

loop_
_atom_site_aniso_label
_atom_site_aniso_U_11
_atom_site_aniso_U_22
_atom_site_aniso_U_33
_atom_site_aniso_U_23
_atom_site_aniso_U_13
_atom_site_aniso_U_12
Ru1 0.0215(2) 0.0211(2) 0.0195(2) 0.000 -0.00161(19) 0.000
Ru2 0.02245(19) 0.01795(18) 0.02172(18) -0.00095(13) -0.00059(13) 0.00008(14)
Ru3 0.0200(2) 0.0209(2) 0.0246(3) 0.000 -0.00060(19) 0.000
Br4 0.0313(3) 0.0223(2) 0.0331(3) 0.00028(19) -0.00455(19) 0.00422(18)
O5 0.019(2) 0.026(2) 0.018(2) 0.000 0.0014(18) 0.000
O6 0.025(2) 0.028(2) 0.019(2) 0.000 -0.0021(18) 0.000
O11 0.029(3) 0.049(4) 0.046(3) 0.000 0.001(2) 0.000
O12 0.050(3) 0.044(3) 0.021(3) 0.000 -0.004(2) 0.000
O21 0.062(3) 0.041(2) 0.040(2) -0.0186(19) -0.011(2) 0.006(2)
O22 0.037(2) 0.029(2) 0.072(3) 0.013(2) 0.003(2) -0.0050(18)
O31 0.043(3) 0.041(3) 0.034(3) 0.000 0.013(3) 0.000
O32 0.038(2) 0.043(2) 0.071(3) 0.019(2) 0.004(2) 0.015(2)
O33 0.040(3) 0.064(4) 0.034(3) 0.000 0.005(3) 0.000
C6 0.046(5) 0.062(6) 0.027(4) 0.000 0.007(4) 0.000
C11 0.031(4) 0.031(4) 0.029(4) 0.000 0.000(3) 0.000
C12 0.028(3) 0.023(3) 0.028(4) 0.000 -0.002(3) 0.000
C21 0.032(3) 0.025(2) 0.034(3) -0.002(2) -0.004(2) 0.003(2)
C22 0.033(3) 0.022(2) 0.035(3) 0.004(2) -0.002(2) 0.005(2)
C31 0.026(3) 0.025(3) 0.036(4) 0.000 -0.003(3) 0.000
C32 0.031(3) 0.028(3) 0.035(3) 0.000(2) 0.004(2) -0.004(2)
C33 0.018(3) 0.034(4) 0.032(4) 0.000 -0.007(3) 0.000

loop_
_geom_bond_atom_site_label_1
_geom_bond_atom_site_label_2
_geom_bond_distance
_geom_bond_site_symmetry_2
_geom_bond_publ_flag
Ru1 C11 1.862(8) . ?
Ru1 C12 1.863(7) . ?
Ru1 O5 2.117(5) . ?
Ru1 O6 2.166(5) . ?
Ru1 Br4 2.4993(5) . ?
Ru1 Br4 2.4993(5) 7_575 ?
Ru1 Ru2 3.1417(6) . ?
Ru1 Ru2 3.1417(6) 7_575 ?
Ru2 C21 1.831(5) . ?
Ru2 C22 1.840(5) . ?
Ru2 O5 2.165(3) . ?
Ru2 O6 2.182(3) . ?
Ru2 Br4 2.6599(6) . ?
Ru2 Ru3 2.7536(6) . ?
Ru2 Ru2 3.1010(8) 7_575 ?
Ru3 C32 1.938(6) 7_575 ?
Ru3 C32 1.938(6) . ?
Ru3 C31 1.946(8) . ?
Ru3 C33 1.956(8) . ?
Ru3 Ru2 2.7536(6) 7_575 ?
O5 Ru2 2.165(3) 7_575 ?
O6 C6 1.463(9) . ?
O6 Ru2 2.182(3) 7_575 ?
O11 C11 1.137(9) . ?
O12 C12 1.120(9) . ?
O21 C21 1.145(6) . ?
O22 C22 1.138(6) . ?
O31 C31 1.120(9) . ?
O32 C32 1.125(7) . ?
O33 C33 1.113(9) . ?
